data_4320683
loop_
_publ_author_name
'Davide Balboni'
'Isabella Camurati'
'Giansiro Prini'
'Luigi Resconi'
'Simona Galli'
'Pierluigi Mercandelli'
'Angelo Sironi'

_publ_section_title
;
 Group 4 Dimethylmetallocenes: Improved Synthesis and Reactivity Studies
;
_journal_name_full 'Inorganic Chemistry'
_journal_page_first 6588
_journal_page_last 6597
_journal_paper_doi 10.1021/ic010018q
_journal_volume 40
_journal_year 2001
_chemical_formula_moiety 'C26 H30 Zr'
_chemical_formula_sum 'C26 H30 Zr'
_chemical_formula_weight 433.72
_chemical_melting_point ?
_chemical_name_systematic
;
 rac-[ethylenebis(4,7-dimethyl-\h^5^-1-indenyl)]dimethylzirconium
;
_space_group_IT_number 19
_symmetry_cell_setting orthorhombic
_symmetry_Int_Tables_number 19
_symmetry_space_group_name_Hall 'P 2ac 2ab'
_symmetry_space_group_name_H-M 'P 21 21 21'
_atom_sites_solution_hydrogens geom
_atom_sites_solution_primary direct
_atom_sites_solution_secondary difmap
_cell_angle_alpha 90
_cell_angle_beta 90
_cell_angle_gamma 90
_cell_formula_units_Z 4
_cell_length_a 11.290(2)
_cell_length_b 11.942(2)
_cell_length_c 15.458(2)
_cell_measurement_reflns_used 25
_cell_measurement_temperature 295(2)
_cell_measurement_theta_max 14
_cell_measurement_theta_min 10
_cell_volume 2084.1(6)
_computing_structure_refinement
;
 Sheldrick, G. M. SHELX97: program for crystal structure refinement;
 University of G\"ottingen: G\"ottingen, 1996.
;
_computing_structure_solution
;
 SIR96: Altomare, A.; Cascarano, G.; Giacovazzo, C.; Guagliardi, A.;
 Burla, M. C.; Polidori, C.; Camalli, M. J. Appl. Crystallogr. 1994, 27, 435.
;
_diffrn_ambient_temperature 295(2)
_diffrn_measured_fraction_theta_full 0.728
_diffrn_measured_fraction_theta_max 0.728
_diffrn_measurement_details
;
 scan range: (1.00 + 0.35tan\q) \%
 maximum time per reflection: 70 s
 required \s(I)/I: 0.01
;
_diffrn_measurement_device_type 'Enraf-Nonius CAD-4'
_diffrn_measurement_method '\w scans'
_diffrn_radiation_type MoK\a
_diffrn_radiation_wavelength 0.71073
_diffrn_reflns_av_R_equivalents 0.0000
_diffrn_reflns_av_sigmaI/netI 0.0493
_diffrn_reflns_limit_h_max 13
_diffrn_reflns_limit_h_min 0
_diffrn_reflns_limit_k_max 14
_diffrn_reflns_limit_k_min 0
_diffrn_reflns_limit_l_max 18
_diffrn_reflns_limit_l_min 0
_diffrn_reflns_number 2091
_diffrn_reflns_theta_full 24.94
_diffrn_reflns_theta_max 24.94
_diffrn_reflns_theta_min 3.14
_diffrn_standards_decay_% 9
_diffrn_standards_interval_time 180
_diffrn_standards_number 3
_exptl_absorpt_coefficient_mu 0.535
_exptl_absorpt_correction_T_max 1.000
_exptl_absorpt_correction_T_min 0.882
_exptl_absorpt_correction_type psi-scan
_exptl_absorpt_process_details
;
 Psi-scan of 3 reflections having \c values near 90\% .
 North, A. C. T.; Phillips, D. C.; Mathews, F. S.
 Acta Crystallogr. 1968, A24, 351.
;
_exptl_crystal_colour yellow
_exptl_crystal_density_diffrn 1.382
_exptl_crystal_density_method 'not measured'
_exptl_crystal_description prism
_exptl_crystal_F_000 904
_exptl_crystal_size_max 0.20
_exptl_crystal_size_mid 0.18
_exptl_crystal_size_min 0.12
_refine_diff_density_max 0.450
_refine_diff_density_min -0.224
_refine_diff_density_rms 0.051
_refine_ls_abs_structure_details
;
 Flack, H. D. Acta Crystallogr. 1983, A39, 876.
;
_refine_ls_abs_structure_Flack 0.03(8)
_refine_ls_extinction_method none
_refine_ls_goodness_of_fit_ref 1.080
_refine_ls_hydrogen_treatment mixed
_refine_ls_matrix_type full
_refine_ls_number_parameters 250
_refine_ls_number_reflns 1524
_refine_ls_number_restraints 0
_refine_ls_R_factor_gt 0.0293
_refine_ls_shift/su_max 0.001
_refine_ls_shift/su_mean 0.000
_refine_ls_structure_factor_coef Fsqd
_refine_ls_weighting_details
;
 w=1/[\s^2^(Fo^2^)+(0.0400P)^2^+0.6925P] where P=(Fo^2^+2Fc^2^)/3
;
_refine_ls_weighting_scheme calc
_refine_ls_wR_factor_ref 0.0664
_reflns_number_gt 1524
_reflns_number_total 2091
_reflns_threshold_expression 'I > 2\s(I)'
_cod_data_source_file ic010018q_1.cif
_cod_data_source_block compound-m6a
_cod_depositor_comments
;
The following automatic conversions were performed:

'_chemical_melting_point' value 'not measured' was changed to '?' -
the value is undefined or not given.

Automatic conversion script
Id: cif_fix_values 1646 2011-03-28 12:23:43Z adriana 
;
_cod_database_code 4320683

loop_
_symmetry_equiv_pos_as_xyz
'x, y, z'
'-x+1/2, -y, z+1/2'
'x+1/2, -y+1/2, -z'
'-x, y+1/2, -z+1/2'

loop_
_atom_site_label
_atom_site_type_symbol
_atom_site_fract_x
_atom_site_fract_y
_atom_site_fract_z
_atom_site_U_iso_or_equiv
_atom_site_adp_type
_atom_site_occupancy
_atom_site_symmetry_multiplicity
_atom_site_calc_flag
_atom_site_refinement_flags
_atom_site_disorder_assembly
_atom_site_disorder_group
Zr1 Zr -0.82306(4) -0.00004(6) -0.31364(3) 0.03010(14) Uani 1 1 d . . ..
C1 C -0.6512(5) 0.0134(6) -0.2142(3) 0.0351(13) Uani 1 1 d . . .
C2 C -0.7305(5) 0.0975(5) -0.1886(4) 0.0422(14) Uani 1 1 d . . .
H2 H -0.7714 0.0980 -0.1364 0.051 Uiso 1 1 calc R . .
C3 C -0.7399(5) 0.1798(5) -0.2517(4) 0.0401(15) Uani 1 1 d . . .
H3 H -0.7905 0.2412 -0.2506 0.048 Uiso 1 1 calc R . .
C3a C -0.6582(5) 0.1530(4) -0.3182(4) 0.0372(13) Uani 1 1 d . . .
C4 C -0.6284(6) 0.2111(5) -0.3955(4) 0.0435(16) Uani 1 1 d . . .
C5 C -0.5398(6) 0.1663(6) -0.4442(4) 0.0533(18) Uani 1 1 d . . .
H5 H -0.5162 0.2035 -0.4942 0.064 Uiso 1 1 calc R . .
C6 C -0.4827(5) 0.0658(6) -0.4214(4) 0.0499(17) Uani 1 1 d . . .
H6 H -0.4230 0.0396 -0.4576 0.060 Uiso 1 1 calc R . .
C7 C -0.5092(4) 0.0049(8) -0.3501(3) 0.0433(12) Uani 1 1 d . . .
C7a C -0.6014(5) 0.0497(5) -0.2952(4) 0.0371(14) Uani 1 1 d . . .
C8 C -0.6307(6) -0.0944(6) -0.1640(4) 0.0474(17) Uani 1 1 d . . .
H81 H -0.5807 -0.0783 -0.1144 0.057 Uiso 1 1 calc R . .
H82 H -0.5887 -0.1470 -0.2006 0.057 Uiso 1 1 calc R . .
C9 C -0.6898(7) 0.3184(5) -0.4180(5) 0.064(2) Uani 1 1 d . . .
H91 H -0.6761 0.3725 -0.3731 0.077 Uiso 1 1 calc R . .
H92 H -0.7734 0.3051 -0.4234 0.077 Uiso 1 1 calc R . .
H93 H -0.6594 0.3465 -0.4718 0.077 Uiso 1 1 calc R . .
C10 C -0.4457(6) -0.1020(6) -0.3301(4) 0.060(2) Uani 1 1 d . . .
H101 H -0.4978 -0.1642 -0.3400 0.072 Uiso 1 1 calc R . .
H102 H -0.4210 -0.1017 -0.2707 0.072 Uiso 1 1 calc R . .
H103 H -0.3775 -0.1087 -0.3669 0.072 Uiso 1 1 calc R . .
C11 C -0.7528(5) -0.0745(5) -0.4385(4) 0.0366(13) Uani 1 1 d . . .
H111 H -0.7059 -0.1394 -0.4257 0.044 Uiso 1 1 calc R . .
H112 H -0.7048 -0.0200 -0.4678 0.044 Uiso 1 1 calc R . .
H113 H -0.8180 -0.0955 -0.4750 0.044 Uiso 1 1 calc R . .
C1' C -0.8467(5) -0.1460(5) -0.1974(3) 0.0393(14) Uani 1 1 d . . .
C2' C -0.9419(5) -0.0700(5) -0.1890(4) 0.0461(15) Uani 1 1 d . . .
H2' H -0.9534 -0.0220 -0.1424 0.055 Uiso 1 1 calc R . .
C3' C -1.0169(5) -0.0775(5) -0.2616(4) 0.0423(15) Uani 1 1 d . . .
H3' H -1.0828 -0.0332 -0.2729 0.051 Uiso 1 1 calc R . .
C3a' C -0.9725(5) -0.1655(5) -0.3142(4) 0.0418(13) Uani 1 1 d . . .
C4' C -1.0158(5) -0.2090(5) -0.3941(4) 0.0453(15) Uani 1 1 d . . .
C5' C -0.9584(6) -0.2987(5) -0.4272(4) 0.0496(16) Uani 1 1 d . . .
H5' H -0.9866 -0.3313 -0.4778 0.060 Uiso 1 1 calc R . .
C6' C -0.8572(6) -0.3440(5) -0.3874(4) 0.0480(16) Uani 1 1 d . . .
H6' H -0.8209 -0.4055 -0.4131 0.058 Uiso 1 1 calc R . .
C7' C -0.8097(5) -0.3022(4) -0.3130(4) 0.0420(13) Uani 1 1 d . . .
C7a' C -0.8657(5) -0.2084(5) -0.2742(4) 0.0355(13) Uani 1 1 d . . .
C8' C -0.7458(6) -0.1490(5) -0.1323(4) 0.0472(17) Uani 1 1 d . . .
H81' H -0.7296 -0.2264 -0.1176 0.057 Uiso 1 1 calc R . .
H82' H -0.7713 -0.1113 -0.0799 0.057 Uiso 1 1 calc R . .
C9' C -1.1222(6) -0.1574(6) -0.4372(5) 0.068(2) Uani 1 1 d . . .
H91' H -1.0988 -0.0904 -0.4669 0.082 Uiso 1 1 calc R . .
H92' H -1.1806 -0.1395 -0.3942 0.082 Uiso 1 1 calc R . .
H93' H -1.1550 -0.2095 -0.4780 0.082 Uiso 1 1 calc R . .
C10' C -0.7029(6) -0.3571(6) -0.2727(5) 0.063(2) Uani 1 1 d . . .
H101' H -0.7197 -0.3751 -0.2135 0.075 Uiso 1 1 calc R . .
H102' H -0.6367 -0.3067 -0.2753 0.075 Uiso 1 1 calc R . .
H103' H -0.6842 -0.4244 -0.3038 0.075 Uiso 1 1 calc R . .
C11' C -0.9487(6) 0.1212(6) -0.3756(4) 0.0523(17) Uani 1 1 d . . .
H111' H -0.9765 0.1734 -0.3330 0.063 Uiso 1 1 calc R . .
H112' H -1.0148 0.0811 -0.3994 0.063 Uiso 1 1 calc R . .
H113' H -0.9087 0.1609 -0.4209 0.063 Uiso 1 1 calc R . .

loop_
_atom_site_aniso_label
_atom_site_aniso_U_11
_atom_site_aniso_U_22
_atom_site_aniso_U_33
_atom_site_aniso_U_23
_atom_site_aniso_U_13
_atom_site_aniso_U_12
Zr1 0.0337(2) 0.0307(2) 0.0259(2) -0.0005(5) -0.0009(3) 0.0000(4)
C1 0.042(3) 0.036(4) 0.027(2) 0.001(3) -0.007(2) -0.001(4)
C2 0.055(4) 0.043(3) 0.029(3) -0.003(4) -0.002(3) -0.005(3)
C3 0.047(4) 0.034(3) 0.039(3) -0.007(3) 0.002(3) 0.001(3)
C3a 0.044(3) 0.031(3) 0.037(3) -0.002(3) -0.004(3) -0.005(3)
C4 0.053(4) 0.038(3) 0.039(3) 0.001(3) -0.008(3) -0.019(3)
C5 0.060(4) 0.060(4) 0.040(3) 0.005(3) 0.002(4) -0.030(4)
C6 0.040(4) 0.064(4) 0.046(4) -0.007(4) 0.003(3) -0.011(4)
C7 0.031(2) 0.055(3) 0.044(3) -0.002(5) -0.003(2) -0.010(5)
C7a 0.029(3) 0.048(3) 0.035(3) -0.007(3) -0.006(2) -0.007(3)
C8 0.055(4) 0.050(4) 0.037(4) 0.008(3) -0.010(3) -0.002(3)
C9 0.093(6) 0.043(4) 0.055(4) 0.011(3) -0.010(4) -0.008(4)
C10 0.046(4) 0.072(5) 0.061(5) -0.005(4) 0.004(4) 0.014(4)
C11 0.039(3) 0.038(3) 0.033(3) -0.004(3) 0.005(3) -0.014(3)
C1' 0.050(4) 0.038(3) 0.030(3) 0.009(3) 0.005(3) -0.008(3)
C2' 0.052(4) 0.047(3) 0.039(3) -0.003(4) 0.016(4) -0.005(3)
C3' 0.035(3) 0.038(3) 0.054(4) -0.001(3) 0.013(3) 0.003(3)
C3a' 0.034(3) 0.045(3) 0.046(3) 0.004(4) 0.006(3) -0.005(3)
C4' 0.038(3) 0.047(4) 0.050(4) 0.007(3) -0.006(3) -0.009(3)
C5' 0.057(4) 0.049(4) 0.044(4) -0.003(3) -0.005(3) -0.015(4)
C6' 0.057(4) 0.034(3) 0.053(4) -0.007(3) 0.007(3) -0.003(3)
C7' 0.045(3) 0.031(3) 0.049(3) 0.009(3) 0.003(4) -0.004(3)
C7a' 0.040(3) 0.033(3) 0.034(3) 0.006(3) 0.006(3) -0.001(3)
C8' 0.072(5) 0.044(4) 0.026(3) 0.013(3) -0.006(3) -0.003(4)
C9' 0.055(4) 0.075(5) 0.074(5) -0.004(5) -0.017(4) -0.006(4)
C10' 0.064(5) 0.039(4) 0.086(5) -0.003(4) -0.012(4) 0.017(3)
C11' 0.046(4) 0.051(4) 0.060(4) 0.010(4) -0.013(4) 0.003(3)

loop_
_atom_type_symbol
_atom_type_description
_atom_type_scat_dispersion_real
_atom_type_scat_dispersion_imag
_atom_type_scat_source
C C 0.0033 0.0016 'International Tables Vol C Tables 4.2.6.8 and 6.1.1.4'
H H 0.0000 0.0000 'International Tables Vol C Tables 4.2.6.8 and 6.1.1.4'
Zr Zr -2.9673 0.5597 'International Tables Vol C Tables 4.2.6.8 and 6.1.1.4'

loop_
_geom_angle_atom_site_label_1
_geom_angle_atom_site_label_2
_geom_angle_atom_site_label_3
_geom_angle
_geom_angle_site_symmetry_1
_geom_angle_site_symmetry_3
_geom_angle_publ_flag
C11 Zr1 C11' 96.4(2) . . ?
C11 Zr1 C1 106.20(19) . . ?
C11 Zr1 C2 134.3(2) . . ?
C11 Zr1 C3 121.63(19) . . ?
C11 Zr1 C3a 90.12(18) . . ?
C11 Zr1 C7a 81.10(19) . . ?
C11 Zr1 C1' 111.90(19) . . ?
C11 Zr1 C2' 135.6(2) . . ?
C11 Zr1 C3' 115.68(19) . . ?
C11 Zr1 C3a' 85.76(19) . . ?
C11 Zr1 C7a' 83.65(19) . . ?
C11' Zr1 C1 135.9(2) . . ?
C11' Zr1 C2 107.2(2) . . ?
C11' Zr1 C3 81.3(2) . . ?
C11' Zr1 C3a 89.3(2) . . ?
C11' Zr1 C7a 120.7(2) . . ?
C11' Zr1 C1' 133.2(2) . . ?
C11' Zr1 C2' 101.9(2) . . ?
C11' Zr1 C3' 79.8(2) . . ?
C11' Zr1 C3a' 94.5(2) . . ?
C11' Zr1 C7a' 126.8(2) . . ?
C1 Zr1 C2 32.80(19) . . ?
C1 Zr1 C3 54.6(2) . . ?
C1 Zr1 C3a 54.1(2) . . ?
C1 Zr1 C7a 32.91(17) . . ?
C1 Zr1 C1' 71.7(2) . . ?
C1 Zr1 C2' 87.9(2) . . ?
C1 Zr1 C3' 120.5(2) . . ?
C1 Zr1 C3a' 124.0(2) . . ?
C1 Zr1 C7a' 93.5(2) . . ?
C2 Zr1 C3 32.12(18) . . ?
C2 Zr1 C3a 52.6(2) . . ?
C2 Zr1 C7a 53.19(19) . . ?
C2 Zr1 C1' 79.3(2) . . ?
C2 Zr1 C2' 77.4(2) . . ?
C2 Zr1 C3' 106.9(2) . . ?
C2 Zr1 C3a' 129.2(2) . . ?
C2 Zr1 C7a' 110.07(18) . . ?
C3 Zr1 C3a 31.96(17) . . ?
C3 Zr1 C7a 53.49(19) . . ?
C3 Zr1 C1' 110.90(19) . . ?
C3 Zr1 C2' 101.1(2) . . ?
C3 Zr1 C3' 121.01(19) . . ?
C3 Zr1 C3a' 152.52(19) . . ?
C3 Zr1 C7a' 142.18(19) . . ?
C3a Zr1 C7a 32.05(17) . . ?
C3a Zr1 C1' 125.43(19) . . ?
C3a Zr1 C2' 129.76(19) . . ?
C3a Zr1 C3' 152.78(18) . . ?
C3a Zr1 C3a' 174.68(18) . . ?
C3a Zr1 C7a' 143.77(18) . . ?
C7a Zr1 C1' 100.55(18) . . ?
C7a Zr1 C2' 120.85(19) . . ?
C7a Zr1 C3' 153.3(2) . . ?
C7a Zr1 C3a' 143.41(19) . . ?
C7a Zr1 C7a' 111.85(18) . . ?
C1' Zr1 C2' 32.76(18) . . ?
C1' Zr1 C3' 54.78(19) . . ?
C1' Zr1 C3a' 53.64(19) . . ?
C1' Zr1 C7a' 32.08(17) . . ?
C2' Zr1 C3' 32.7(2) . . ?
C2' Zr1 C3a' 53.0(2) . . ?
C2' Zr1 C7a' 53.12(18) . . ?
C3' Zr1 C3a' 32.23(18) . . ?
C3' Zr1 C7a' 53.97(18) . . ?
C3a' Zr1 C7a' 32.31(17) . . ?
C2 C1 C7a 106.2(5) . . ?
C2 C1 C8 124.0(5) . . ?
C7a C1 C8 129.8(5) . . ?
C2 C1 Zr1 73.8(3) . . ?
C7a C1 Zr1 77.6(3) . . ?
C8 C1 Zr1 112.4(4) . . ?
C1 C2 C3 110.9(6) . . ?
C1 C2 Zr1 73.4(3) . . ?
C3 C2 Zr1 75.7(3) . . ?
C2 C3 C3a 107.5(5) . . ?
C2 C3 Zr1 72.2(3) . . ?
C3a C3 Zr1 77.0(3) . . ?
C3 C3a C4 130.8(5) . . ?
C3 C3a C7a 107.8(5) . . ?
C4 C3a C7a 121.4(6) . . ?
C3 C3a Zr1 71.0(3) . . ?
C4 C3a Zr1 122.2(4) . . ?
C7a C3a Zr1 73.2(3) . . ?
C3a C4 C5 116.6(6) . . ?
C3a C4 C9 120.1(6) . . ?
C5 C4 C9 123.3(6) . . ?
C4 C5 C6 122.2(6) . . ?
C5 C6 C7 124.1(7) . . ?
C6 C7 C7a 116.0(7) . . ?
C6 C7 C10 121.3(6) . . ?
C7a C7 C10 122.7(6) . . ?
C1 C7a C3a 107.4(5) . . ?
C1 C7a C7 132.9(6) . . ?
C3a C7a C7 119.7(6) . . ?
C1 C7a Zr1 69.5(3) . . ?
C3a C7a Zr1 74.8(3) . . ?
C7 C7a Zr1 123.1(4) . . ?
C1 C8 C8' 113.2(5) . . ?
C2' C1' C7a' 107.4(5) . . ?
C2' C1' C8' 121.6(5) . . ?
C7a' C1' C8' 131.0(6) . . ?
C2' C1' Zr1 72.6(3) . . ?
C7a' C1' Zr1 77.4(3) . . ?
C8' C1' Zr1 114.2(4) . . ?
C1' C2' C3' 110.1(5) . . ?
C1' C2' Zr1 74.6(3) . . ?
C3' C2' Zr1 74.3(3) . . ?
C2' C3' C3a' 107.0(5) . . ?
C2' C3' Zr1 73.0(3) . . ?
C3a' C3' Zr1 77.4(3) . . ?
C3' C3a' C4' 130.1(6) . . ?
C3' C3a' C7a' 108.1(5) . . ?
C4' C3a' C7a' 121.7(5) . . ?
C3' C3a' Zr1 70.4(3) . . ?
C4' C3a' Zr1 120.2(4) . . ?
C7a' C3a' Zr1 74.2(3) . . ?
C3a' C4' C5' 116.9(6) . . ?
C3a' C4' C9' 120.5(6) . . ?
C5' C4' C9' 122.6(6) . . ?
C4' C5' C6' 122.0(6) . . ?
C5' C6' C7' 123.2(6) . . ?
C6' C7' C7a' 118.0(6) . . ?
C6' C7' C10' 120.3(6) . . ?
C7a' C7' C10' 121.7(6) . . ?
C1' C7a' C3a' 107.3(5) . . ?
C1' C7a' C7' 134.5(6) . . ?
C3a' C7a' C7' 118.0(5) . . ?
C1' C7a' Zr1 70.5(3) . . ?
C3a' C7a' Zr1 73.5(3) . . ?
C7' C7a' Zr1 124.9(4) . . ?
C8 C8' C1' 114.4(5) . . ?

loop_
_geom_bond_atom_site_label_1
_geom_bond_atom_site_label_2
_geom_bond_distance
_geom_bond_site_symmetry_2
_geom_bond_publ_flag
Zr1 C11 2.269(6) . ?
Zr1 C11' 2.242(6) . ?
Zr1 C1 2.481(5) . ?
Zr1 C2 2.486(6) . ?
Zr1 C3 2.531(6) . ?
Zr1 C3a 2.609(5) . ?
Zr1 C7a 2.588(5) . ?
Zr1 C1' 2.518(5) . ?
Zr1 C2' 2.492(6) . ?
Zr1 C3' 2.508(6) . ?
Zr1 C3a' 2.598(6) . ?
Zr1 C7a' 2.607(5) . ?
C1 C2 1.402(8) . ?
C1 C7a 1.440(7) . ?
C1 C8 1.521(8) . ?
C2 C3 1.389(8) . ?
C3 C3a 1.417(8) . ?
C3a C4 1.423(8) . ?
C3a C7a 1.435(8) . ?
C4 C5 1.361(9) . ?
C4 C9 1.498(9) . ?
C5 C6 1.408(9) . ?
C6 C7 1.355(9) . ?
C7 C7a 1.445(8) . ?
C7 C10 1.496(10) . ?
C8 C8' 1.535(8) . ?
C1' C2' 1.413(8) . ?
C1' C7a' 1.419(7) . ?
C1' C8' 1.520(8) . ?
C2' C3' 1.408(9) . ?
C3' C3a' 1.420(8) . ?
C3a' C4' 1.425(8) . ?
C3a' C7a' 1.448(8) . ?
C4' C5' 1.352(9) . ?
C4' C9' 1.506(9) . ?
C5' C6' 1.405(8) . ?
C6' C7' 1.364(8) . ?
C7' C7a' 1.419(8) . ?
C7' C10' 1.508(8) . ?

loop_
_geom_torsion_atom_site_label_1
_geom_torsion_atom_site_label_2
_geom_torsion_atom_site_label_3
_geom_torsion_atom_site_label_4
_geom_torsion
_geom_torsion_site_symmetry_1
_geom_torsion_site_symmetry_2
_geom_torsion_site_symmetry_3
_geom_torsion_site_symmetry_4
_geom_torsion_publ_flag
C1 C8 C8' C1' 40.7(7) . . . . ?
